data_4500008
loop_
_publ_author_name
'Scott G. Fleischman'
'Srinivasan S. Kuduva'
'Jennifer A. McMahon'
'Brian Moulton'
'Rosa D. Bailey Walsh'
'Na\'ir Rodr\'iguez-Hornedo'
'Michael J. Zaworotko'

_publ_section_title
;
 Crystal Engineering of the Composition of Pharmaceutical Phases:
 Multiple-Component Crystalline Solids Involving Carbamazepine
;
_journal_issue 6
_journal_name_full 'Crystal Growth & Design'
_journal_page_first 909
_journal_page_last 919
_journal_paper_doi 10.1021/cg034035x
_journal_volume 3
_journal_year 2003
_chemical_formula_sum 'C16 H15 N3 O2'
_chemical_formula_weight 281.31
_chemical_name_systematic
; 
 ? 
;
_space_group_IT_number 2
_symmetry_space_group_name_Hall '-P 1'
_symmetry_space_group_name_H-M 'P -1'
_atom_sites_solution_hydrogens geom
_atom_sites_solution_primary direct
_atom_sites_solution_secondary difmap
_audit_creation_method SHELXL-97
_cell_angle_alpha 73.711(3)
_cell_angle_beta 89.350(3)
_cell_angle_gamma 88.636(3)
_cell_formula_units_Z 4
_cell_length_a 5.1077(11)
_cell_length_b 16.057(3)
_cell_length_c 17.752(4)
_cell_measurement_temperature 100(2)
_cell_volume 1397.1(5)
_computing_structure_refinement 'SHELXL-97 (Sheldrick, 1997)'
_computing_structure_solution 'SHELXS-97 (Sheldrick, 1990)'
_diffrn_ambient_temperature 100(2)
_diffrn_measured_fraction_theta_full 0.899
_diffrn_measured_fraction_theta_max 0.899
_diffrn_radiation_monochromator graphite
_diffrn_radiation_source 'fine-focus sealed tube'
_diffrn_radiation_type MoK\a
_diffrn_radiation_wavelength 0.71073
_diffrn_reflns_av_R_equivalents 0.1916
_diffrn_reflns_av_sigmaI/netI 0.1635
_diffrn_reflns_limit_h_max 4
_diffrn_reflns_limit_h_min -6
_diffrn_reflns_limit_k_max 21
_diffrn_reflns_limit_k_min -20
_diffrn_reflns_limit_l_max 23
_diffrn_reflns_limit_l_min -22
_diffrn_reflns_number 11132
_diffrn_reflns_theta_full 28.33
_diffrn_reflns_theta_max 28.33
_diffrn_reflns_theta_min 1.20
_exptl_absorpt_coefficient_mu 0.091
_exptl_absorpt_correction_T_max 0.9910
_exptl_absorpt_correction_T_min 0.9560
_exptl_crystal_density_diffrn 1.337
_exptl_crystal_density_method 'not measured'
_exptl_crystal_F_000 592
_exptl_crystal_size_max 0.50
_exptl_crystal_size_mid 0.10
_exptl_crystal_size_min 0.10
_refine_diff_density_max 0.528
_refine_diff_density_min -0.368
_refine_diff_density_rms 0.093
_refine_ls_extinction_method none
_refine_ls_goodness_of_fit_ref 1.021
_refine_ls_hydrogen_treatment mixed
_refine_ls_matrix_type full
_refine_ls_number_parameters 379
_refine_ls_number_reflns 6272
_refine_ls_number_restraints 0
_refine_ls_restrained_S_all 1.021
_refine_ls_R_factor_all 0.0932
_refine_ls_R_factor_gt 0.0766
_refine_ls_shift/su_max 0.000
_refine_ls_shift/su_mean 0.000
_refine_ls_structure_factor_coef Fsqd
_refine_ls_weighting_details 'calc w=1/[\s^2^(Fo^2^)+(0.0717P)^2^+0.0000P] where P=(Fo^2^+2Fc^2^)/3'
_refine_ls_weighting_scheme calc
_refine_ls_wR_factor_gt 0.1633
_refine_ls_wR_factor_ref 0.1806
_reflns_number_gt 4610
_reflns_number_total 6272
_reflns_threshold_expression >2sigma(I)
_cod_data_source_file jm696.cif
_cod_data_source_block jm696
_cod_database_code 4500008

loop_
_symmetry_equiv_pos_as_xyz
'x, y, z'
'-x, -y, -z'

loop_
_atom_site_label
_atom_site_type_symbol
_atom_site_fract_x
_atom_site_fract_y
_atom_site_fract_z
_atom_site_U_iso_or_equiv
_atom_site_adp_type
_atom_site_occupancy
_atom_site_symmetry_multiplicity
_atom_site_calc_flag
_atom_site_refinement_flags
_atom_site_disorder_assembly
_atom_site_disorder_group
O2 O 0.1723(3) 0.89973(10) 1.00363(9) 0.0195(3) Uani 1 1 d . . .
O4 O 0.1814(3) 0.16473(11) 0.75863(10) 0.0288(4) Uani 1 1 d . . .
N3 N 0.3582(3) 0.89520(11) 0.88827(10) 0.0159(4) Uani 1 1 d . . .
N4 N 0.1480(3) 1.02071(12) 0.90071(11) 0.0202(4) Uani 1 1 d . . .
H4A H 0.0605 1.0498 0.9285 0.024 Uiso 1 1 calc R . .
H4B H 0.1866 1.0459 0.8512 0.024 Uiso 1 1 calc R . .
C16 C 0.4012(4) 0.93171(13) 0.80615(12) 0.0156(4) Uani 1 1 d . . .
C30 C 0.2225(4) 0.93822(13) 0.93372(12) 0.0154(4) Uani 1 1 d . . .
N6 N 0.3005(4) 0.27413(13) 0.65326(12) 0.0278(5) Uani 1 1 d . . .
H6A H 0.4307 0.2900 0.6779 0.033 Uiso 1 1 calc R . .
H6B H 0.2678 0.3021 0.6040 0.033 Uiso 1 1 calc R . .
C29 C 0.4209(4) 0.80499(13) 0.92084(12) 0.0159(4) Uani 1 1 d . . .
C17 C 0.5923(4) 0.99404(14) 0.78047(13) 0.0199(4) Uani 1 1 d . . .
H17 H 0.6984 1.0100 0.8175 0.024 Uiso 1 1 calc R . .
C18 C 0.6275(4) 1.03259(15) 0.70109(14) 0.0226(5) Uani 1 1 d . . .
H18 H 0.7599 1.0743 0.6836 0.027 Uiso 1 1 calc R . .
C23 C 0.0687(4) 0.76581(14) 0.83957(13) 0.0179(4) Uani 1 1 d . . .
H23 H -0.0724 0.7269 0.8460 0.021 Uiso 1 1 calc R . .
C22 C 0.0578(4) 0.83562(14) 0.77603(13) 0.0183(4) Uani 1 1 d . . .
H22 H -0.0895 0.8400 0.7428 0.022 Uiso 1 1 calc R . .
C28 C 0.6223(4) 0.78038(14) 0.97495(13) 0.0188(4) Uani 1 1 d . . .
H28 H 0.7266 0.8233 0.9866 0.023 Uiso 1 1 calc R . .
C25 C 0.3230(4) 0.65530(14) 0.93898(13) 0.0205(5) Uani 1 1 d . . .
H25 H 0.2214 0.6119 0.9270 0.025 Uiso 1 1 calc R . .
C20 C 0.2822(4) 0.94744(14) 0.67221(13) 0.0203(4) Uani 1 1 d . . .
H20 H 0.1755 0.9324 0.6348 0.024 Uiso 1 1 calc R . .
C24 C 0.2720(4) 0.74287(14) 0.89979(12) 0.0166(4) Uani 1 1 d . . .
C26 C 0.5190(4) 0.63070(14) 0.99486(13) 0.0220(5) Uani 1 1 d . . .
H26 H 0.5486 0.5711 1.0214 0.026 Uiso 1 1 calc R . .
C27 C 0.6717(4) 0.69348(15) 1.01195(13) 0.0216(5) Uani 1 1 d . . .
H27 H 0.8097 0.6768 1.0489 0.026 Uiso 1 1 calc R . .
C21 C 0.2475(4) 0.90551(14) 0.75234(12) 0.0165(4) Uani 1 1 d . . .
C19 C 0.4690(4) 1.01028(15) 0.64682(13) 0.0221(5) Uani 1 1 d . . .
H19 H 0.4892 1.0382 0.5924 0.027 Uiso 1 1 calc R . .
C32 C 0.1556(5) 0.20892(17) 0.68997(14) 0.0294(5) Uani 1 1 d . . .
H32 H 0.0174 0.1942 0.6610 0.035 Uiso 1 1 calc R . .
O1 O 0.6819(3) 0.59472(10) 0.49503(9) 0.0190(3) Uani 1 1 d . . .
N1 N 0.8821(3) 0.59852(11) 0.60744(10) 0.0158(4) Uani 1 1 d . . .
N2 N 0.6806(3) 0.47350(12) 0.59801(10) 0.0197(4) Uani 1 1 d . . .
H2A H 0.5919 0.4446 0.5718 0.024 Uiso 1 1 calc R . .
H2B H 0.7277 0.4482 0.6468 0.024 Uiso 1 1 calc R . .
C2 C 1.1219(4) 0.50027(14) 0.71646(13) 0.0177(4) Uani 1 1 d . . .
H2 H 1.2325 0.4834 0.6797 0.021 Uiso 1 1 calc R . .
C1 C 0.9246(4) 0.56271(13) 0.69032(12) 0.0150(4) Uani 1 1 d . . .
C15 C 0.7439(4) 0.55614(14) 0.56373(12) 0.0163(4) Uani 1 1 d . . .
C7 C 0.5655(4) 0.66073(14) 0.71908(13) 0.0185(4) Uani 1 1 d . . .
H7 H 0.4150 0.6565 0.7518 0.022 Uiso 1 1 calc R . .
C9 C 0.7816(4) 0.75196(14) 0.59547(12) 0.0161(4) Uani 1 1 d . . .
C3 C 1.1567(4) 0.46260(14) 0.79667(13) 0.0201(4) Uani 1 1 d . . .
H3 H 1.2919 0.4203 0.8149 0.024 Uiso 1 1 calc R . .
C6 C 0.7627(4) 0.59070(13) 0.74308(12) 0.0156(4) Uani 1 1 d . . .
C12 C 1.1901(4) 0.79858(15) 0.48547(13) 0.0211(5) Uani 1 1 d . . .
H12 H 1.3312 0.8144 0.4493 0.025 Uiso 1 1 calc R . .
C11 C 1.0334(4) 0.86274(14) 0.50327(13) 0.0214(5) Uani 1 1 d . . .
H11 H 1.0641 0.9222 0.4782 0.026 Uiso 1 1 calc R . .
C14 C 0.9361(4) 0.68848(13) 0.57425(12) 0.0153(4) Uani 1 1 d . . .
C10 C 0.8322(4) 0.83930(14) 0.55774(13) 0.0204(5) Uani 1 1 d . . .
H10 H 0.7263 0.8834 0.5698 0.024 Uiso 1 1 calc R . .
C8 C 0.5742(4) 0.73056(14) 0.65560(13) 0.0187(4) Uani 1 1 d . . .
H8 H 0.4301 0.7704 0.6490 0.022 Uiso 1 1 calc R . .
C5 C 0.7982(4) 0.55020(14) 0.82335(13) 0.0194(4) Uani 1 1 d . . .
H5 H 0.6869 0.5661 0.8605 0.023 Uiso 1 1 calc R . .
C4 C 0.9928(4) 0.48735(14) 0.84955(13) 0.0207(5) Uani 1 1 d . . .
H4 H 1.0138 0.4611 0.9042 0.025 Uiso 1 1 calc R . .
C13 C 1.1409(4) 0.71181(15) 0.52036(13) 0.0193(4) Uani 1 1 d . . .
H13 H 1.2467 0.6682 0.5076 0.023 Uiso 1 1 calc R . .
N5 N 0.3883(4) 0.78961(13) 0.15210(11) 0.0251(4) Uani 1 1 d . . .
H5A H 0.5238 0.8053 0.1747 0.030 Uiso 1 1 calc R . .
H5B H 0.3367 0.8213 0.1055 0.030 Uiso 1 1 calc R . .
O3 O 0.3187(3) 0.66964(12) 0.25330(11) 0.0357(5) Uani 1 1 d . . .
C31 C 0.2631(5) 0.71882(16) 0.18796(14) 0.0284(5) Uani 1 1 d . . .
H31 H 0.1179 0.7042 0.1616 0.034 Uiso 1 1 calc R . .

loop_
_atom_site_aniso_label
_atom_site_aniso_U_11
_atom_site_aniso_U_22
_atom_site_aniso_U_33
_atom_site_aniso_U_23
_atom_site_aniso_U_13
_atom_site_aniso_U_12
O2 0.0317(8) 0.0120(7) 0.0125(8) -0.0003(6) 0.0027(6) 0.0079(6)
O4 0.0384(9) 0.0194(9) 0.0214(9) 0.0056(7) 0.0003(7) 0.0012(7)
N3 0.0250(8) 0.0082(8) 0.0117(9) 0.0010(7) 0.0013(6) 0.0057(7)
N4 0.0325(9) 0.0113(9) 0.0153(9) -0.0023(8) 0.0037(7) 0.0096(7)
C16 0.0209(9) 0.0100(10) 0.0131(10) 0.0005(8) 0.0020(7) 0.0072(8)
C30 0.0210(9) 0.0107(10) 0.0136(10) -0.0023(8) -0.0023(8) 0.0039(8)
N6 0.0394(11) 0.0214(11) 0.0168(10) 0.0046(8) -0.0052(8) -0.0051(9)
C29 0.0211(9) 0.0090(10) 0.0156(10) -0.0008(8) 0.0045(8) 0.0055(8)
C17 0.0231(10) 0.0144(11) 0.0200(11) -0.0018(9) -0.0009(8) 0.0034(8)
C18 0.0236(10) 0.0151(11) 0.0250(12) 0.0008(10) 0.0043(9) 0.0019(8)
C23 0.0203(9) 0.0116(10) 0.0206(11) -0.0032(9) 0.0029(8) 0.0025(8)
C22 0.0193(9) 0.0168(11) 0.0187(11) -0.0053(9) 0.0000(8) 0.0048(8)
C28 0.0249(10) 0.0144(10) 0.0169(11) -0.0044(9) 0.0019(8) 0.0033(8)
C25 0.0272(10) 0.0117(10) 0.0222(12) -0.0046(9) 0.0059(8) 0.0036(8)
C20 0.0258(10) 0.0159(11) 0.0177(11) -0.0030(9) -0.0008(8) 0.0083(8)
C24 0.0200(9) 0.0128(10) 0.0156(10) -0.0021(8) 0.0049(8) 0.0043(8)
C26 0.0310(11) 0.0093(10) 0.0209(12) 0.0025(9) 0.0047(9) 0.0091(8)
C27 0.0245(10) 0.0196(11) 0.0176(11) -0.0012(9) 0.0006(8) 0.0095(9)
C21 0.0196(9) 0.0125(10) 0.0167(11) -0.0035(9) 0.0013(8) 0.0076(8)
C19 0.0306(11) 0.0166(11) 0.0143(11) 0.0028(9) 0.0056(8) 0.0080(9)
C32 0.0397(13) 0.0219(13) 0.0219(13) 0.0021(10) -0.0060(10) -0.0050(10)
O1 0.0277(7) 0.0131(7) 0.0141(8) -0.0005(6) -0.0015(6) 0.0012(6)
N1 0.0229(8) 0.0093(8) 0.0135(9) -0.0005(7) -0.0007(7) 0.0035(7)
N2 0.0296(9) 0.0131(9) 0.0150(9) -0.0019(8) -0.0020(7) -0.0019(7)
C2 0.0211(10) 0.0125(10) 0.0174(11) -0.0011(9) 0.0025(8) 0.0033(8)
C1 0.0210(9) 0.0103(9) 0.0128(10) -0.0017(8) 0.0008(7) -0.0005(8)
C15 0.0187(9) 0.0137(10) 0.0152(10) -0.0026(9) 0.0027(7) 0.0037(8)
C7 0.0198(9) 0.0147(10) 0.0203(11) -0.0040(9) 0.0025(8) 0.0035(8)
C9 0.0191(9) 0.0137(10) 0.0151(10) -0.0037(8) -0.0027(7) 0.0036(8)
C3 0.0230(10) 0.0127(10) 0.0202(11) 0.0023(9) -0.0038(8) 0.0050(8)
C6 0.0178(9) 0.0133(10) 0.0159(11) -0.0044(8) -0.0003(7) 0.0015(8)
C12 0.0240(10) 0.0199(12) 0.0170(11) -0.0012(9) -0.0001(8) -0.0015(9)
C11 0.0329(11) 0.0098(10) 0.0180(11) 0.0019(9) -0.0042(9) -0.0003(9)
C14 0.0218(9) 0.0089(10) 0.0142(10) -0.0017(8) -0.0033(7) 0.0040(8)
C10 0.0267(10) 0.0127(10) 0.0217(12) -0.0051(9) -0.0035(8) 0.0058(8)
C8 0.0209(10) 0.0159(10) 0.0190(11) -0.0048(9) -0.0015(8) 0.0060(8)
C5 0.0267(10) 0.0160(11) 0.0144(11) -0.0028(9) 0.0027(8) 0.0015(9)
C4 0.0303(11) 0.0148(11) 0.0149(11) -0.0006(9) -0.0024(8) 0.0024(9)
C13 0.0240(10) 0.0169(11) 0.0160(11) -0.0033(9) -0.0015(8) 0.0038(8)
N5 0.0361(10) 0.0193(10) 0.0159(10) 0.0012(8) -0.0026(8) 0.0068(8)
O3 0.0492(10) 0.0218(10) 0.0282(10) 0.0071(8) -0.0121(8) -0.0064(8)
C31 0.0393(13) 0.0222(13) 0.0220(13) -0.0035(10) -0.0080(10) 0.0037(10)

loop_
_atom_type_symbol
_atom_type_description
_atom_type_scat_dispersion_real
_atom_type_scat_dispersion_imag
_atom_type_scat_source
C C 0.0033 0.0016 'International Tables Vol C Tables 4.2.6.8 and 6.1.1.4'
H H 0.0000 0.0000 'International Tables Vol C Tables 4.2.6.8 and 6.1.1.4'
N N 0.0061 0.0033 'International Tables Vol C Tables 4.2.6.8 and 6.1.1.4'
O O 0.0106 0.0060 'International Tables Vol C Tables 4.2.6.8 and 6.1.1.4'

loop_
_geom_angle_atom_site_label_1
_geom_angle_atom_site_label_2
_geom_angle_atom_site_label_3
_geom_angle
_geom_angle_site_symmetry_1
_geom_angle_site_symmetry_3
_geom_angle_publ_flag
C30 N3 C16 122.95(18) . . ?
C30 N3 C29 118.73(17) . . ?
C16 N3 C29 117.44(17) . . ?
C17 C16 C21 120.8(2) . . ?
C17 C16 N3 119.61(18) . . ?
C21 C16 N3 119.54(18) . . ?
O2 C30 N4 122.32(19) . . ?
O2 C30 N3 119.59(19) . . ?
N4 C30 N3 118.10(18) . . ?
C28 C29 C24 121.1(2) . . ?
C28 C29 N3 119.39(18) . . ?
C24 C29 N3 119.50(18) . . ?
C18 C17 C16 120.04(19) . . ?
C17 C18 C19 120.0(2) . . ?
C22 C23 C24 127.76(19) . . ?
C23 C22 C21 127.43(19) . . ?
C27 C28 C29 120.22(19) . . ?
C26 C25 C24 121.36(19) . . ?
C19 C20 C21 121.20(19) . . ?
C29 C24 C25 117.57(19) . . ?
C29 C24 C23 122.9(2) . . ?
C25 C24 C23 119.56(18) . . ?
C25 C26 C27 119.8(2) . . ?
C28 C27 C26 119.8(2) . . ?
C16 C21 C20 117.88(19) . . ?
C16 C21 C22 123.0(2) . . ?
C20 C21 C22 119.13(18) . . ?
C20 C19 C18 119.9(2) . . ?
O4 C32 N6 126.2(2) . . ?
C15 N1 C14 118.80(17) . . ?
C15 N1 C1 122.59(17) . . ?
C14 N1 C1 117.16(16) . . ?
C1 C2 C3 119.86(19) . . ?
C2 C1 C6 121.44(19) . . ?
C2 C1 N1 119.57(18) . . ?
C6 C1 N1 118.98(18) . . ?
O1 C15 N2 122.42(19) . . ?
O1 C15 N1 119.91(19) . . ?
N2 C15 N1 117.67(19) . . ?
C8 C7 C6 127.12(19) . . ?
C10 C9 C14 117.71(19) . . ?
C10 C9 C8 119.37(19) . . ?
C14 C9 C8 122.9(2) . . ?
C4 C3 C2 119.47(19) . . ?
C1 C6 C5 117.39(19) . . ?
C1 C6 C7 123.77(19) . . ?
C5 C6 C7 118.82(19) . . ?
C13 C12 C11 120.2(2) . . ?
C10 C11 C12 119.7(2) . . ?
C13 C14 C9 120.9(2) . . ?
C13 C14 N1 119.15(18) . . ?
C9 C14 N1 119.93(18) . . ?
C11 C10 C9 121.5(2) . . ?
C7 C8 C9 127.4(2) . . ?
C4 C5 C6 121.3(2) . . ?
C3 C4 C5 120.5(2) . . ?
C12 C13 C14 120.0(2) . . ?
O3 C31 N5 125.4(2) . . ?

loop_
_geom_bond_atom_site_label_1
_geom_bond_atom_site_label_2
_geom_bond_distance
_geom_bond_site_symmetry_2
_geom_bond_publ_flag
O2 C30 1.248(2) . ?
O4 C32 1.233(3) . ?
N3 C30 1.373(3) . ?
N3 C16 1.427(3) . ?
N3 C29 1.431(3) . ?
N4 C30 1.337(3) . ?
C16 C17 1.394(3) . ?
C16 C21 1.401(3) . ?
N6 C32 1.308(3) . ?
C29 C28 1.388(3) . ?
C29 C24 1.401(3) . ?
C17 C18 1.383(3) . ?
C18 C19 1.392(3) . ?
C23 C22 1.349(3) . ?
C23 C24 1.464(3) . ?
C22 C21 1.467(3) . ?
C28 C27 1.384(3) . ?
C25 C26 1.388(3) . ?
C25 C24 1.403(3) . ?
C20 C19 1.383(3) . ?
C20 C21 1.404(3) . ?
C26 C27 1.390(3) . ?
O1 C15 1.244(2) . ?
N1 C15 1.377(3) . ?
N1 C14 1.431(3) . ?
N1 C1 1.438(3) . ?
N2 C15 1.341(3) . ?
C2 C1 1.392(3) . ?
C2 C3 1.394(3) . ?
C1 C6 1.401(3) . ?
C7 C8 1.350(3) . ?
C7 C6 1.465(3) . ?
C9 C10 1.403(3) . ?
C9 C14 1.405(3) . ?
C9 C8 1.472(3) . ?
C3 C4 1.384(3) . ?
C6 C5 1.402(3) . ?
C12 C13 1.385(3) . ?
C12 C11 1.393(3) . ?
C11 C10 1.387(3) . ?
C14 C13 1.394(3) . ?
C5 C4 1.386(3) . ?
N5 C31 1.314(3) . ?
O3 C31 1.238(3) . ?
